data_4038029
loop_
_publ_author_name
'Lu, Qing'
'Kole, Goutam Kumar'
'Friedrich, Alexandra'
'M\"uller-Buschbaum, Klaus'
'Liu, Zhiqiang'
'Yu, Xiaoqiang'
'Marder, Todd B.'

_publ_section_title
;
 Comparison Study of the Site-Effect on Regioisomeric Pyridyl-Pyrene
 Conjugates: Synthesis, Structures, and Photophysical Properties.
;
_journal_issue 6
_journal_name_full 'The Journal of organic chemistry'
_journal_page_first 4256
_journal_page_last 4266
_journal_paper_doi 10.1021/acs.joc.9b03421
_journal_volume 85
_journal_year 2020
_chemical_formula_sum 'C26 H16 N2'
_chemical_formula_weight 356.41
_space_group_crystal_system monoclinic
_space_group_IT_number 14
_space_group_name_Hall '-P 2ybc'
_space_group_name_H-M_alt 'P 1 21/c 1'
_atom_sites_solution_hydrogens geom
_audit_creation_method SHELXL-2014/7
_cell_angle_alpha 90
_cell_angle_beta 95.933(2)
_cell_angle_gamma 90
_cell_formula_units_Z 8
_cell_length_a 12.2463(3)
_cell_length_b 30.2305(9)
_cell_length_c 9.5734(2)
_cell_measurement_reflns_used 5859
_cell_measurement_temperature 172.99(10)
_cell_measurement_theta_max 75.7540
_cell_measurement_theta_min 3.5890
_cell_volume 3525.20(16)
_computing_cell_refinement
;
CrysAlisPro 1.171.39.30d (Rigaku OD,2017).
;
_computing_data_collection
;
CrysAlisPro 1.171.39.30d (Rigaku OD,2017).
;
_computing_data_reduction
;
CrysAlisPro 1.171.39.30d (Rigaku OD,2017).
;
_computing_molecular_graphics 'Olex2 1.3 (Dolomanov et al., 2009)'
_computing_publication_material 'Olex2 1.3 (Dolomanov et al., 2009)'
_computing_structure_refinement 'SHELXL-2014/7 (Sheldrick, 2014)'
_computing_structure_solution 'SHELXT 2014/5 (Sheldrick, 2014)'
_diffrn_ambient_temperature 172.99(10)
_diffrn_measured_fraction_theta_full 0.986
_diffrn_measured_fraction_theta_max 0.986
_diffrn_measurement_device_type 'XtaLAB Synergy, Dualflex, HyPix'
_diffrn_measurement_method '\w scans'
_diffrn_radiation_type CuK\a
_diffrn_radiation_wavelength 1.54184
_diffrn_reflns_av_R_equivalents 0.0480
_diffrn_reflns_av_unetI/netI 0.0511
_diffrn_reflns_Laue_measured_fraction_full 0.986
_diffrn_reflns_Laue_measured_fraction_max 0.986
_diffrn_reflns_limit_h_max 14
_diffrn_reflns_limit_h_min -14
_diffrn_reflns_limit_k_max 35
_diffrn_reflns_limit_k_min -34
_diffrn_reflns_limit_l_max 11
_diffrn_reflns_limit_l_min -9
_diffrn_reflns_number 20089
_diffrn_reflns_point_group_measured_fraction_full 0.986
_diffrn_reflns_point_group_measured_fraction_max 0.986
_diffrn_reflns_theta_full 66.597
_diffrn_reflns_theta_max 66.597
_diffrn_reflns_theta_min 3.629
_exptl_absorpt_coefficient_mu 0.611
_exptl_absorpt_correction_T_max 1.00000
_exptl_absorpt_correction_T_min 0.73862
_exptl_absorpt_correction_type multi-scan
_exptl_absorpt_process_details 'APEX2 Software Suite (Bruker, 2005)'
_exptl_crystal_colour yellow
_exptl_crystal_density_diffrn 1.343
_exptl_crystal_description block
_exptl_crystal_F_000 1488
_exptl_crystal_size_max 0.5
_exptl_crystal_size_mid 0.3
_exptl_crystal_size_min 0.2
_refine_diff_density_max 0.212
_refine_diff_density_min -0.213
_refine_diff_density_rms 0.040
_refine_ls_extinction_method none
_refine_ls_goodness_of_fit_ref 0.988
_refine_ls_hydrogen_treatment constr
_refine_ls_matrix_type full
_refine_ls_number_parameters 505
_refine_ls_number_reflns 6157
_refine_ls_number_restraints 0
_refine_ls_restrained_S_all 0.988
_refine_ls_R_factor_all 0.0649
_refine_ls_R_factor_gt 0.0415
_refine_ls_shift/su_max 0.001
_refine_ls_shift/su_mean 0.000
_refine_ls_structure_factor_coef Fsqd
_refine_ls_weighting_details 'w=1/[\s^2^(Fo^2^)+(0.0461P)^2^+1.2000P] where P=(Fo^2^+2Fc^2^)/3'
_refine_ls_weighting_scheme calc
_refine_ls_wR_factor_gt 0.0987
_refine_ls_wR_factor_ref 0.1166
_reflns_Friedel_coverage 0.000
_reflns_number_gt 4483
_reflns_number_total 6157
_reflns_threshold_expression 'I > 2\s(I)'
_cod_data_source_file jo9b03421_si_001.cif
_cod_data_source_block 191214B
_cod_depositor_comments 'Adding full bibliography for 4038018--4038031.cif.'
_cod_original_sg_symbol_H-M 'P 21/c'
_cod_database_code 4038029
_shelx_shelxl_version_number 2014/7
_shelx_space_group_comment
;
The symmetry employed for this shelxl refinement is uniquely defined
by the following loop, which should always be used as a source of
symmetry information in preference to the above space-group names.
They are only intended as comments.
;
_shelx_estimated_absorpt_t_min 0.73862
_shelx_estimated_absorpt_t_max 1.00000
_exptl_absorpt_special_details 'about 2 hours for data collection'

loop_
_space_group_symop_operation_xyz
'x, y, z'
'-x, y+1/2, -z+1/2'
'-x, -y, -z'
'x, -y-1/2, z-1/2'

loop_
_atom_site_label
_atom_site_type_symbol
_atom_site_fract_x
_atom_site_fract_y
_atom_site_fract_z
_atom_site_U_iso_or_equiv
_atom_site_adp_type
_atom_site_occupancy
_atom_site_site_symmetry_order
_atom_site_calc_flag
_atom_site_refinement_flags_posn
_atom_site_refinement_flags_adp
_atom_site_refinement_flags_occupancy
_atom_site_disorder_assembly
_atom_site_disorder_group
N001 N -0.09607(14) 0.75103(6) 0.52627(19) 0.0461(4) Uani 1 1 d . . . . .
N002 N -0.08820(14) 0.62312(5) 0.78052(18) 0.0429(4) Uani 1 1 d . . . . .
N003 N 0.72896(15) 0.50143(6) 0.66126(19) 0.0460(4) Uani 1 1 d . . . . .
N4 N 0.74570(15) 0.37488(6) 0.9363(2) 0.0503(5) Uani 1 1 d . . . . .
C005 C 0.23847(14) 0.45000(6) 0.79667(17) 0.0293(4) Uani 1 1 d . . . . .
C006 C 0.17029(15) 0.41234(6) 0.76896(17) 0.0307(4) Uani 1 1 d . . . . .
C007 C 0.05547(15) 0.41698(6) 0.73525(18) 0.0326(4) Uani 1 1 d . . . . .
C008 C 0.19005(15) 0.49305(6) 0.79509(17) 0.0317(4) Uani 1 1 d . . . . .
C009 C 0.35441(15) 0.44520(6) 0.82653(17) 0.0312(4) Uani 1 1 d . . . . .
C00A C 0.40058(15) 0.40062(6) 0.83359(18) 0.0333(4) Uani 1 1 d . . . . .
C00B C 0.07194(15) 0.49701(6) 0.76376(17) 0.0318(4) Uani 1 1 d . . . . .
C00C C 0.41822(15) 0.48323(6) 0.85239(19) 0.0353(4) Uani 1 1 d . . . . .
H00C H 0.4939 0.4806 0.8723 0.042 Uiso 1 1 calc R U . . .
C00D C 0.00957(15) 0.46069(6) 0.73244(18) 0.0335(4) Uani 1 1 d . . . . .
H00D H -0.0655 0.4642 0.7083 0.040 Uiso 1 1 calc R U . . .
C00E C 0.52024(15) 0.39276(6) 0.86779(19) 0.0351(4) Uani 1 1 d . . . . .
C00F C 0.21706(16) 0.36913(6) 0.77560(19) 0.0350(4) Uani 1 1 d . . . . .
C00G C 0.01841(15) 0.54112(6) 0.76847(19) 0.0330(4) Uani 1 1 d . . . . .
C00H C 0.25818(16) 0.52994(6) 0.82034(19) 0.0347(4) Uani 1 1 d . . . . .
H00H H 0.2277 0.5581 0.8180 0.042 Uiso 1 1 calc R U . . .
C00I C 0.40963(15) 0.67684(6) 0.66879(18) 0.0347(4) Uani 1 1 d . . . . .
C00J C 0.33282(16) 0.36516(6) 0.8114(2) 0.0362(4) Uani 1 1 d . . . . .
H00J H 0.3632 0.3370 0.8200 0.043 Uiso 1 1 calc R U . . .
C00K C 0.47163(16) 0.71108(6) 0.74102(19) 0.0367(4) Uani 1 1 d . . . . .
C00L C 0.45963(15) 0.63496(6) 0.64583(19) 0.0356(4) Uani 1 1 d . . . . .
C00M C 0.37033(16) 0.52478(6) 0.8487(2) 0.0381(4) Uani 1 1 d . . . . .
H00M H 0.4145 0.5496 0.8657 0.046 Uiso 1 1 calc R U . . .
C00N C 0.29619(16) 0.68345(6) 0.62250(19) 0.0360(4) Uani 1 1 d . . . . .
C00O C 0.12796(16) 0.73424(6) 0.6041(2) 0.0368(4) Uani 1 1 d . . . . .
C00P C 0.63221(16) 0.66218(7) 0.7659(2) 0.0405(5) Uani 1 1 d . . . . .
H00P H 0.7058 0.6576 0.7972 0.049 Uiso 1 1 calc R U . . .
C00Q C 0.24647(16) 0.72601(6) 0.64874(19) 0.0365(4) Uani 1 1 d . . . . .
C00R C 0.58366(16) 0.70415(7) 0.7917(2) 0.0397(5) Uani 1 1 d . . . . .
C00S C -0.03487(16) 0.56068(6) 0.6493(2) 0.0378(4) Uani 1 1 d . . . . .
H00S H -0.0361 0.5467 0.5626 0.045 Uiso 1 1 calc R U . . .
C00T C 0.42083(16) 0.75229(7) 0.7676(2) 0.0389(4) Uani 1 1 d . . . . .
C00U C 0.57480(16) 0.62867(7) 0.69721(19) 0.0375(4) Uani 1 1 d . . . . .
C00V C -0.00894(16) 0.37916(7) 0.7088(2) 0.0386(4) Uani 1 1 d . . . . .
H00V H -0.0844 0.3821 0.6869 0.046 Uiso 1 1 calc R U . . .
C00W C 0.03737(17) 0.33751(7) 0.7147(2) 0.0425(5) Uani 1 1 d . . . . .
H00W H -0.0068 0.3128 0.6961 0.051 Uiso 1 1 calc R U . . .
C00X C 0.39515(17) 0.60139(7) 0.5807(2) 0.0411(5) Uani 1 1 d . . . . .
H00X H 0.4263 0.5738 0.5678 0.049 Uiso 1 1 calc R U . . .
C00Y C 0.30772(16) 0.75838(6) 0.7171(2) 0.0385(4) Uani 1 1 d . . . . .
H00Y H 0.2749 0.7855 0.7317 0.046 Uiso 1 1 calc R U . . .
C00Z C 0.67499(16) 0.56249(7) 0.7996(2) 0.0399(5) Uani 1 1 d . . . . .
H00Z H 0.6736 0.5748 0.8884 0.048 Uiso 1 1 calc R U . . .
C010 C 0.14894(17) 0.33245(7) 0.7480(2) 0.0416(5) Uani 1 1 d . . . . .
H010 H 0.1792 0.3042 0.7521 0.050 Uiso 1 1 calc R U . . .
C011 C 0.23723(17) 0.64885(7) 0.5541(2) 0.0425(5) Uani 1 1 d . . . . .
H011 H 0.1639 0.6531 0.5208 0.051 Uiso 1 1 calc R U . . .
C012 C 0.60100(16) 0.41363(7) 0.7997(2) 0.0401(4) Uani 1 1 d . . . . .
H012 H 0.5817 0.4342 0.7291 0.048 Uiso 1 1 calc R U . . .
C013 C -0.08602(17) 0.60091(7) 0.6604(2) 0.0418(5) Uani 1 1 d . . . . .
H013 H -0.1213 0.6134 0.5791 0.050 Uiso 1 1 calc R U . . .
C014 C 0.62830(15) 0.58489(7) 0.6820(2) 0.0383(4) Uani 1 1 d . . . . .
C015 C 0.48153(18) 0.78454(7) 0.8450(2) 0.0444(5) Uani 1 1 d . . . . .
H015 H 0.4489 0.8115 0.8624 0.053 Uiso 1 1 calc R U . . .
C016 C 0.55728(17) 0.36229(7) 0.9710(2) 0.0416(5) Uani 1 1 d . . . . .
H016 H 0.5072 0.3472 1.0203 0.050 Uiso 1 1 calc R U . . .
C017 C 0.01722(18) 0.56414(7) 0.8934(2) 0.0430(5) Uani 1 1 d . . . . .
H017 H 0.0527 0.5527 0.9761 0.052 Uiso 1 1 calc R U . . .
C018 C 0.72356(17) 0.52179(7) 0.7846(2) 0.0427(5) Uani 1 1 d . . . . .
H018 H 0.7545 0.5076 0.8654 0.051 Uiso 1 1 calc R U . . .
C019 C 0.28572(17) 0.60828(7) 0.5350(2) 0.0453(5) Uani 1 1 d . . . . .
H019 H 0.2444 0.5855 0.4910 0.054 Uiso 1 1 calc R U . . .
C01A C 0.64093(18) 0.73741(7) 0.8694(2) 0.0466(5) Uani 1 1 d . . . . .
H01A H 0.7140 0.7330 0.9035 0.056 Uiso 1 1 calc R U . . .
C01B C 0.04583(17) 0.70769(7) 0.6502(2) 0.0416(5) Uani 1 1 d . . . . .
H01B H 0.0641 0.6835 0.7079 0.050 Uiso 1 1 calc R U . . .
C01C C 0.63519(17) 0.56435(7) 0.5533(2) 0.0430(5) Uani 1 1 d . . . . .
H01C H 0.6062 0.5781 0.4707 0.052 Uiso 1 1 calc R U . . .
C01D C -0.03675(18) 0.60410(7) 0.8946(2) 0.0452(5) Uani 1 1 d . . . . .
H01D H -0.0373 0.6187 0.9800 0.054 Uiso 1 1 calc R U . . .
C01E C 0.09358(17) 0.76948(7) 0.5189(2) 0.0438(5) Uani 1 1 d . . . . .
H01E H 0.1447 0.7885 0.4856 0.053 Uiso 1 1 calc R U . . .
C01F C -0.06321(17) 0.71764(7) 0.6091(2) 0.0453(5) Uani 1 1 d . . . . .
H01F H -0.1166 0.6997 0.6420 0.054 Uiso 1 1 calc R U . . .
C01G C 0.68528(18) 0.52345(7) 0.5482(2) 0.0454(5) Uani 1 1 d . . . . .
H01G H 0.6887 0.5105 0.4607 0.054 Uiso 1 1 calc R U . . .
C01H C 0.70994(17) 0.40368(7) 0.8376(2) 0.0469(5) Uani 1 1 d . . . . .
H01H H 0.7621 0.4182 0.7904 0.056 Uiso 1 1 calc R U . . .
C01I C 0.66809(18) 0.35445(8) 1.0002(2) 0.0489(5) Uani 1 1 d . . . . .
H01I H 0.6902 0.3336 1.0687 0.059 Uiso 1 1 calc R U . . .
C01J C 0.58980(18) 0.77704(7) 0.8963(2) 0.0491(5) Uani 1 1 d . . . . .
H01J H 0.6286 0.7988 0.9494 0.059 Uiso 1 1 calc R U . . .
C01K C -0.01819(18) 0.77632(7) 0.4835(2) 0.0466(5) Uani 1 1 d . . . . .
H01K H -0.0394 0.8002 0.4259 0.056 Uiso 1 1 calc R U . . .

loop_
_atom_site_aniso_label
_atom_site_aniso_U_11
_atom_site_aniso_U_22
_atom_site_aniso_U_33
_atom_site_aniso_U_23
_atom_site_aniso_U_13
_atom_site_aniso_U_12
N001 0.0390(10) 0.0426(10) 0.0553(10) -0.0036(8) -0.0021(8) 0.0030(8)
N002 0.0435(10) 0.0354(9) 0.0503(10) 0.0010(8) 0.0075(8) 0.0021(7)
N003 0.0424(10) 0.0458(10) 0.0502(11) 0.0048(8) 0.0067(8) 0.0013(8)
N4 0.0363(9) 0.0540(11) 0.0603(11) -0.0031(9) 0.0041(8) 0.0078(8)
C005 0.0310(9) 0.0329(9) 0.0241(8) 0.0021(7) 0.0029(7) -0.0003(7)
C006 0.0345(10) 0.0327(9) 0.0248(8) 0.0011(7) 0.0030(7) -0.0002(8)
C007 0.0304(10) 0.0391(10) 0.0285(9) -0.0024(8) 0.0032(7) 0.0001(8)
C008 0.0361(10) 0.0342(9) 0.0247(9) 0.0011(7) 0.0023(7) 0.0012(8)
C009 0.0334(10) 0.0345(10) 0.0257(9) 0.0010(7) 0.0030(7) 0.0007(8)
C00A 0.0316(10) 0.0378(10) 0.0305(9) 0.0014(8) 0.0028(7) 0.0030(8)
C00B 0.0326(10) 0.0376(10) 0.0248(9) 0.0013(7) 0.0014(7) 0.0064(8)
C00C 0.0299(10) 0.0385(10) 0.0365(10) 0.0005(8) -0.0016(7) -0.0016(8)
C00D 0.0278(9) 0.0409(10) 0.0313(9) -0.0022(8) 0.0009(7) 0.0007(8)
C00E 0.0350(10) 0.0346(10) 0.0356(10) -0.0047(8) 0.0027(8) 0.0045(8)
C00F 0.0360(10) 0.0342(10) 0.0347(10) 0.0008(8) 0.0039(8) 0.0001(8)
C00G 0.0292(9) 0.0359(10) 0.0341(9) 0.0004(8) 0.0037(7) 0.0002(8)
C00H 0.0375(10) 0.0304(9) 0.0356(10) -0.0003(8) 0.0014(8) 0.0017(8)
C00I 0.0322(10) 0.0404(10) 0.0307(9) 0.0036(8) -0.0008(7) -0.0016(8)
C00J 0.0351(10) 0.0321(10) 0.0415(10) 0.0017(8) 0.0046(8) 0.0025(8)
C00K 0.0336(10) 0.0419(11) 0.0344(10) 0.0067(8) 0.0029(8) -0.0037(8)
C00L 0.0308(10) 0.0422(11) 0.0333(9) 0.0027(8) 0.0009(7) 0.0016(8)
C00M 0.0389(11) 0.0341(10) 0.0404(10) -0.0030(8) -0.0004(8) -0.0048(8)
C00N 0.0339(10) 0.0396(10) 0.0333(10) 0.0042(8) -0.0014(8) -0.0016(8)
C00O 0.0346(10) 0.0380(10) 0.0372(10) -0.0018(8) 0.0007(8) -0.0003(8)
C00P 0.0288(10) 0.0517(12) 0.0404(11) 0.0070(9) 0.0009(8) -0.0009(9)
C00Q 0.0336(10) 0.0393(10) 0.0359(10) 0.0048(8) 0.0007(8) -0.0001(8)
C00R 0.0340(10) 0.0461(11) 0.0382(10) 0.0050(9) 0.0005(8) -0.0041(9)
C00S 0.0413(11) 0.0379(10) 0.0338(10) 0.0018(8) 0.0021(8) 0.0007(8)
C00T 0.0398(11) 0.0385(10) 0.0379(10) 0.0030(8) 0.0022(8) -0.0062(9)
C00U 0.0332(10) 0.0451(11) 0.0344(10) 0.0032(8) 0.0039(8) 0.0025(8)
C00V 0.0297(10) 0.0449(11) 0.0406(10) -0.0040(9) 0.0016(8) -0.0027(8)
C00W 0.0374(11) 0.0385(11) 0.0514(12) -0.0052(9) 0.0044(9) -0.0072(9)
C00X 0.0386(11) 0.0408(11) 0.0426(11) -0.0030(9) -0.0014(8) 0.0048(9)
C00Y 0.0367(11) 0.0353(10) 0.0432(11) 0.0038(8) 0.0028(8) 0.0009(8)
C00Z 0.0352(10) 0.0491(12) 0.0354(10) 0.0034(9) 0.0036(8) 0.0004(9)
C010 0.0400(11) 0.0325(10) 0.0523(12) -0.0002(9) 0.0050(9) -0.0012(8)
C011 0.0328(10) 0.0466(12) 0.0455(11) -0.0034(9) -0.0084(8) 0.0023(9)
C012 0.0371(11) 0.0402(11) 0.0435(11) 0.0009(9) 0.0064(8) -0.0006(8)
C013 0.0409(11) 0.0396(11) 0.0442(11) 0.0081(9) 0.0007(9) 0.0020(9)
C014 0.0285(10) 0.0479(12) 0.0383(10) 0.0033(9) 0.0026(8) 0.0009(8)
C015 0.0447(12) 0.0429(11) 0.0450(11) -0.0011(9) 0.0015(9) -0.0066(9)
C016 0.0381(11) 0.0452(11) 0.0420(11) 0.0040(9) 0.0059(8) 0.0052(9)
C017 0.0484(12) 0.0439(11) 0.0361(10) -0.0011(9) 0.0014(9) 0.0094(9)
C018 0.0382(11) 0.0486(12) 0.0408(11) 0.0109(9) 0.0012(8) 0.0003(9)
C019 0.0419(12) 0.0434(12) 0.0483(12) -0.0076(9) -0.0067(9) -0.0010(9)
C01A 0.0372(11) 0.0530(13) 0.0480(12) 0.0023(10) -0.0027(9) -0.0104(10)
C01B 0.0376(11) 0.0384(11) 0.0483(11) 0.0057(9) 0.0014(9) 0.0022(8)
C01C 0.0399(11) 0.0519(12) 0.0364(10) 0.0049(9) 0.0002(8) 0.0059(9)
C01D 0.0535(13) 0.0410(11) 0.0414(11) -0.0039(9) 0.0071(9) 0.0058(10)
C01E 0.0381(11) 0.0412(11) 0.0507(12) 0.0061(9) -0.0018(9) -0.0025(9)
C01F 0.0380(11) 0.0429(11) 0.0551(12) 0.0004(10) 0.0047(9) -0.0026(9)
C01G 0.0455(12) 0.0523(13) 0.0385(11) -0.0004(9) 0.0051(9) 0.0008(10)
C01H 0.0358(11) 0.0481(12) 0.0581(13) -0.0019(10) 0.0112(9) 0.0008(9)
C01I 0.0444(12) 0.0552(13) 0.0466(12) 0.0052(10) 0.0028(9) 0.0156(10)
C01J 0.0482(13) 0.0496(13) 0.0479(12) -0.0037(10) -0.0027(9) -0.0165(10)
C01K 0.0447(12) 0.0402(11) 0.0533(12) 0.0051(9) -0.0026(9) 0.0045(10)

loop_
_atom_type_symbol
_atom_type_description
_atom_type_scat_dispersion_real
_atom_type_scat_dispersion_imag
_atom_type_scat_source
C C 0.0181 0.0091 'International Tables Vol C Tables 4.2.6.8 and 6.1.1.4'
H H 0.0000 0.0000 'International Tables Vol C Tables 4.2.6.8 and 6.1.1.4'
N N 0.0311 0.0180 'International Tables Vol C Tables 4.2.6.8 and 6.1.1.4'

loop_
_geom_angle_atom_site_label_1
_geom_angle_atom_site_label_2
_geom_angle_atom_site_label_3
_geom_angle
_geom_angle_site_symmetry_1
_geom_angle_site_symmetry_3
_geom_angle_publ_flag
C01K N001 C01F 116.37(18) . . ?
C01D N002 C013 116.04(17) . . ?
C01G N003 C018 115.69(18) . . ?
C01H N4 C01I 115.63(19) . . ?
C006 C005 C009 120.63(16) . . ?
C006 C005 C008 119.50(17) . . ?
C009 C005 C008 119.87(16) . . ?
C007 C006 C005 120.91(17) . . ?
C007 C006 C00F 119.06(17) . . ?
C005 C006 C00F 120.04(17) . . ?
C00V C007 C006 119.26(17) . . ?
C00V C007 C00D 122.51(17) . . ?
C006 C007 C00D 118.22(17) . . ?
C00H C008 C005 118.99(17) . . ?
C00H C008 C00B 122.26(17) . . ?
C005 C008 C00B 118.73(16) . . ?
C00C C009 C005 118.57(16) . . ?
C00C C009 C00A 122.97(17) . . ?
C005 C009 C00A 118.42(16) . . ?
C00J C00A C009 119.57(17) . . ?
C00J C00A C00E 118.70(17) . . ?
C009 C00A C00E 121.71(16) . . ?
C00D C00B C008 120.42(17) . . ?
C00D C00B C00G 119.56(17) . . ?
C008 C00B C00G 120.02(16) . . ?
C00M C00C C009 120.93(18) . . ?
C00M C00C H00C 119.5 . . ?
C009 C00C H00C 119.5 . . ?
C00B C00D C007 122.14(17) . . ?
C00B C00D H00D 118.9 . . ?
C007 C00D H00D 118.9 . . ?
C012 C00E C016 115.95(18) . . ?
C012 C00E C00A 123.82(17) . . ?
C016 C00E C00A 120.22(17) . . ?
C010 C00F C006 119.34(18) . . ?
C010 C00F C00J 122.50(18) . . ?
C006 C00F C00J 118.16(17) . . ?
C017 C00G C00S 116.75(18) . . ?
C017 C00G C00B 121.35(16) . . ?
C00S C00G C00B 121.89(16) . . ?
C00M C00H C008 120.48(17) . . ?
C00M C00H H00H 119.8 . . ?
C008 C00H H00H 119.8 . . ?
C00K C00I C00N 120.20(18) . . ?
C00K C00I C00L 120.21(17) . . ?
C00N C00I C00L 119.56(17) . . ?
C00A C00J C00F 123.09(18) . . ?
C00A C00J H00J 118.5 . . ?
C00F C00J H00J 118.5 . . ?
C00I C00K C00R 120.44(18) . . ?
C00I C00K C00T 120.13(17) . . ?
C00R C00K C00T 119.39(18) . . ?
C00X C00L C00I 118.74(17) . . ?
C00X C00L C00U 122.70(18) . . ?
C00I C00L C00U 118.51(17) . . ?
C00H C00M C00C 121.15(18) . . ?
C00H C00M H00M 119.4 . . ?
C00C C00M H00M 119.4 . . ?
C011 C00N C00I 118.71(18) . . ?
C011 C00N C00Q 122.55(17) . . ?
C00I C00N C00Q 118.74(17) . . ?
C01E C00O C01B 116.44(19) . . ?
C01E C00O C00Q 121.76(18) . . ?
C01B C00O C00Q 121.76(17) . . ?
C00U C00P C00R 122.59(18) . . ?
C00U C00P H00P 118.7 . . ?
C00R C00P H00P 118.7 . . ?
C00Y C00Q C00N 119.97(18) . . ?
C00Y C00Q C00O 119.36(17) . . ?
C00N C00Q C00O 120.66(16) . . ?
C01A C00R C00K 119.29(19) . . ?
C01A C00R C00P 122.35(19) . . ?
C00K C00R C00P 118.31(18) . . ?
C013 C00S C00G 119.48(18) . . ?
C013 C00S H00S 120.3 . . ?
C00G C00S H00S 120.3 . . ?
C015 C00T C00K 119.17(19) . . ?
C015 C00T C00Y 122.31(19) . . ?
C00K C00T C00Y 118.49(17) . . ?
C00P C00U C00L 119.93(18) . . ?
C00P C00U C014 119.80(18) . . ?
C00L C00U C014 120.18(17) . . ?
C00W C00V C007 121.16(18) . . ?
C00W C00V H00V 119.4 . . ?
C007 C00V H00V 119.4 . . ?
C010 C00W C00V 120.26(19) . . ?
C010 C00W H00W 119.9 . . ?
C00V C00W H00W 119.9 . . ?
C019 C00X C00L 121.22(19) . . ?
C019 C00X H00X 119.4 . . ?
C00L C00X H00X 119.4 . . ?
C00Q C00Y C00T 122.45(18) . . ?
C00Q C00Y H00Y 118.8 . . ?
C00T C00Y H00Y 118.8 . . ?
C018 C00Z C014 119.84(19) . . ?
C018 C00Z H00Z 120.1 . . ?
C014 C00Z H00Z 120.1 . . ?
C00W C010 C00F 120.93(19) . . ?
C00W C010 H010 119.5 . . ?
C00F C010 H010 119.5 . . ?
C019 C011 C00N 121.24(19) . . ?
C019 C011 H011 119.4 . . ?
C00N C011 H011 119.4 . . ?
C01H C012 C00E 119.57(19) . . ?
C01H C012 H012 120.2 . . ?
C00E C012 H012 120.2 . . ?
N002 C013 C00S 124.12(18) . . ?
N002 C013 H013 117.9 . . ?
C00S C013 H013 117.9 . . ?
C00Z C014 C01C 116.37(19) . . ?
C00Z C014 C00U 120.24(17) . . ?
C01C C014 C00U 123.39(17) . . ?
C01J C015 C00T 120.9(2) . . ?
C01J C015 H015 119.5 . . ?
C00T C015 H015 119.5 . . ?
C01I C016 C00E 120.0(2) . . ?
C01I C016 H016 120.0 . . ?
C00E C016 H016 120.0 . . ?
C01D C017 C00G 119.70(19) . . ?
C01D C017 H017 120.2 . . ?
C00G C017 H017 120.2 . . ?
N003 C018 C00Z 124.20(18) . . ?
N003 C018 H018 117.9 . . ?
C00Z C018 H018 117.9 . . ?
C00X C019 C011 120.48(19) . . ?
C00X C019 H019 119.8 . . ?
C011 C019 H019 119.8 . . ?
C01J C01A C00R 120.6(2) . . ?
C01J C01A H01A 119.7 . . ?
C00R C01A H01A 119.7 . . ?
C01F C01B C00O 119.43(19) . . ?
C01F C01B H01B 120.3 . . ?
C00O C01B H01B 120.3 . . ?
C01G C01C C014 119.84(19) . . ?
C01G C01C H01C 120.1 . . ?
C014 C01C H01C 120.1 . . ?
N002 C01D C017 123.92(19) . . ?
N002 C01D H01D 118.0 . . ?
C017 C01D H01D 118.0 . . ?
C00O C01E C01K 119.4(2) . . ?
C00O C01E H01E 120.3 . . ?
C01K C01E H01E 120.3 . . ?
N001 C01F C01B 124.1(2) . . ?
N001 C01F H01F 117.9 . . ?
C01B C01F H01F 117.9 . . ?
N003 C01G C01C 124.04(19) . . ?
N003 C01G H01G 118.0 . . ?
C01C C01G H01G 118.0 . . ?
N4 C01H C012 124.7(2) . . ?
N4 C01H H01H 117.6 . . ?
C012 C01H H01H 117.6 . . ?
N4 C01I C016 124.1(2) . . ?
N4 C01I H01I 117.9 . . ?
C016 C01I H01I 117.9 . . ?
C015 C01J C01A 120.60(19) . . ?
C015 C01J H01J 119.7 . . ?
C01A C01J H01J 119.7 . . ?
N001 C01K C01E 124.2(2) . . ?
N001 C01K H01K 117.9 . . ?
C01E C01K H01K 117.9 . . ?

loop_
_geom_bond_atom_site_label_1
_geom_bond_atom_site_label_2
_geom_bond_distance
_geom_bond_site_symmetry_2
_geom_bond_publ_flag
N001 C01K 1.320(3) . ?
N001 C01F 1.321(3) . ?
N002 C01D 1.333(3) . ?
N002 C013 1.334(3) . ?
N003 C01G 1.335(3) . ?
N003 C018 1.340(3) . ?
N4 C01H 1.326(3) . ?
N4 C01I 1.334(3) . ?
C005 C006 1.420(3) . ?
C005 C009 1.427(3) . ?
C005 C008 1.429(2) . ?
C006 C007 1.417(3) . ?
C006 C00F 1.425(3) . ?
C007 C00V 1.397(3) . ?
C007 C00D 1.435(3) . ?
C008 C00H 1.399(3) . ?
C008 C00B 1.451(3) . ?
C009 C00C 1.398(3) . ?
C009 C00A 1.460(3) . ?
C00A C00J 1.359(3) . ?
C00A C00E 1.487(3) . ?
C00B C00D 1.353(3) . ?
C00B C00G 1.489(3) . ?
C00C C00M 1.385(3) . ?
C00C H00C 0.9300 . ?
C00D H00D 0.9300 . ?
C00E C012 1.391(3) . ?
C00E C016 1.392(3) . ?
C00F C010 1.396(3) . ?
C00F C00J 1.429(3) . ?
C00G C017 1.385(3) . ?
C00G C00S 1.387(3) . ?
C00H C00M 1.381(3) . ?
C00H H00H 0.9300 . ?
C00I C00K 1.421(3) . ?
C00I C00N 1.428(3) . ?
C00I C00L 1.433(3) . ?
C00J H00J 0.9300 . ?
C00K C00R 1.423(3) . ?
C00K C00T 1.427(3) . ?
C00L C00X 1.393(3) . ?
C00L C00U 1.457(3) . ?
C00M H00M 0.9300 . ?
C00N C011 1.395(3) . ?
C00N C00Q 1.456(3) . ?
C00O C01E 1.381(3) . ?
C00O C01B 1.393(3) . ?
C00O C00Q 1.491(3) . ?
C00P C00U 1.363(3) . ?
C00P C00R 1.433(3) . ?
C00P H00P 0.9300 . ?
C00Q C00Y 1.359(3) . ?
C00R C01A 1.396(3) . ?
C00S C013 1.377(3) . ?
C00S H00S 0.9300 . ?
C00T C015 1.392(3) . ?
C00T C00Y 1.431(3) . ?
C00U C014 1.491(3) . ?
C00V C00W 1.380(3) . ?
C00V H00V 0.9300 . ?
C00W C010 1.379(3) . ?
C00W H00W 0.9300 . ?
C00X C019 1.382(3) . ?
C00X H00X 0.9300 . ?
C00Y H00Y 0.9300 . ?
C00Z C018 1.380(3) . ?
C00Z C014 1.385(3) . ?
C00Z H00Z 0.9300 . ?
C010 H010 0.9300 . ?
C011 C019 1.383(3) . ?
C011 H011 0.9300 . ?
C012 C01H 1.379(3) . ?
C012 H012 0.9300 . ?
C013 H013 0.9300 . ?
C014 C01C 1.391(3) . ?
C015 C01J 1.384(3) . ?
C015 H015 0.9300 . ?
C016 C01I 1.377(3) . ?
C016 H016 0.9300 . ?
C017 C01D 1.378(3) . ?
C017 H017 0.9300 . ?
C018 H018 0.9300 . ?
C019 H019 0.9300 . ?
C01A C01J 1.388(3) . ?
C01A H01A 0.9300 . ?
C01B C01F 1.386(3) . ?
C01B H01B 0.9300 . ?
C01C C01G 1.383(3) . ?
C01C H01C 0.9300 . ?
C01D H01D 0.9300 . ?
C01E C01K 1.391(3) . ?
C01E H01E 0.9300 . ?
C01F H01F 0.9300 . ?
C01G H01G 0.9300 . ?
C01H H01H 0.9300 . ?
C01I H01I 0.9300 . ?
C01J H01J 0.9300 . ?
C01K H01K 0.9300 . ?

loop_
_geom_torsion_atom_site_label_1
_geom_torsion_atom_site_label_2
_geom_torsion_atom_site_label_3
_geom_torsion_atom_site_label_4
_geom_torsion
_geom_torsion_site_symmetry_1
_geom_torsion_site_symmetry_2
_geom_torsion_site_symmetry_3
_geom_torsion_site_symmetry_4
_geom_torsion_publ_flag
C009 C005 C006 C007 -178.16(15) . . . . ?
C008 C005 C006 C007 2.1(2) . . . . ?
C009 C005 C006 C00F 2.2(2) . . . . ?
C008 C005 C006 C00F -177.56(16) . . . . ?
C005 C006 C007 C00V -179.91(16) . . . . ?
C00F C006 C007 C00V -0.2(2) . . . . ?
C005 C006 C007 C00D -1.2(2) . . . . ?
C00F C006 C007 C00D 178.50(16) . . . . ?
C006 C005 C008 C00H -179.00(16) . . . . ?
C009 C005 C008 C00H 1.3(2) . . . . ?
C006 C005 C008 C00B -0.5(2) . . . . ?
C009 C005 C008 C00B 179.72(15) . . . . ?
C006 C005 C009 C00C 179.66(16) . . . . ?
C008 C005 C009 C00C -0.6(2) . . . . ?
C006 C005 C009 C00A -2.5(2) . . . . ?
C008 C005 C009 C00A 177.25(15) . . . . ?
C00C C009 C00A C00J 177.94(17) . . . . ?
C005 C009 C00A C00J 0.2(2) . . . . ?
C00C C009 C00A C00E -0.6(3) . . . . ?
C005 C009 C00A C00E -178.41(16) . . . . ?
C00H C008 C00B C00D 176.39(16) . . . . ?
C005 C008 C00B C00D -2.0(2) . . . . ?
C00H C008 C00B C00G -4.7(3) . . . . ?
C005 C008 C00B C00G 176.88(15) . . . . ?
C005 C009 C00C C00M -0.2(3) . . . . ?
C00A C009 C00C C00M -177.99(17) . . . . ?
C008 C00B C00D C007 3.1(3) . . . . ?
C00G C00B C00D C007 -175.84(16) . . . . ?
C00V C007 C00D C00B 177.24(17) . . . . ?
C006 C007 C00D C00B -1.5(3) . . . . ?
C00J C00A C00E C012 130.1(2) . . . . ?
C009 C00A C00E C012 -51.3(3) . . . . ?
C00J C00A C00E C016 -48.3(3) . . . . ?
C009 C00A C00E C016 130.25(19) . . . . ?
C007 C006 C00F C010 0.4(3) . . . . ?
C005 C006 C00F C010 -179.96(17) . . . . ?
C007 C006 C00F C00J -179.26(16) . . . . ?
C005 C006 C00F C00J 0.4(2) . . . . ?
C00D C00B C00G C017 112.7(2) . . . . ?
C008 C00B C00G C017 -66.2(2) . . . . ?
C00D C00B C00G C00S -65.7(2) . . . . ?
C008 C00B C00G C00S 115.4(2) . . . . ?
C005 C008 C00H C00M -1.1(3) . . . . ?
C00B C008 C00H C00M -179.49(16) . . . . ?
C009 C00A C00J C00F 2.5(3) . . . . ?
C00E C00A C00J C00F -178.87(17) . . . . ?
C010 C00F C00J C00A 177.56(18) . . . . ?
C006 C00F C00J C00A -2.8(3) . . . . ?
C00N C00I C00K C00R 177.79(17) . . . . ?
C00L C00I C00K C00R -0.2(3) . . . . ?
C00N C00I C00K C00T 0.0(3) . . . . ?
C00L C00I C00K C00T -178.08(17) . . . . ?
C00K C00I C00L C00X 176.90(17) . . . . ?
C00N C00I C00L C00X -1.1(3) . . . . ?
C00K C00I C00L C00U -0.4(3) . . . . ?
C00N C00I C00L C00U -178.46(16) . . . . ?
C008 C00H C00M C00C 0.3(3) . . . . ?
C009 C00C C00M C00H 0.4(3) . . . . ?
C00K C00I C00N C011 -178.85(18) . . . . ?
C00L C00I C00N C011 -0.8(3) . . . . ?
C00K C00I C00N C00Q 1.0(3) . . . . ?
C00L C00I C00N C00Q 179.07(17) . . . . ?
C011 C00N C00Q C00Y 179.34(19) . . . . ?
C00I C00N C00Q C00Y -0.5(3) . . . . ?
C011 C00N C00Q C00O 0.7(3) . . . . ?
C00I C00N C00Q C00O -179.15(16) . . . . ?
C01E C00O C00Q C00Y 56.4(3) . . . . ?
C01B C00O C00Q C00Y -121.3(2) . . . . ?
C01E C00O C00Q C00N -124.9(2) . . . . ?
C01B C00O C00Q C00N 57.3(3) . . . . ?
C00I C00K C00R C01A -176.30(18) . . . . ?
C00T C00K C00R C01A 1.6(3) . . . . ?
C00I C00K C00R C00P 1.0(3) . . . . ?
C00T C00K C00R C00P 178.87(17) . . . . ?
C00U C00P C00R C01A 176.05(19) . . . . ?
C00U C00P C00R C00K -1.2(3) . . . . ?
C017 C00G C00S C013 -0.5(3) . . . . ?
C00B C00G C00S C013 177.95(18) . . . . ?
C00I C00K C00T C015 176.64(18) . . . . ?
C00R C00K C00T C015 -1.2(3) . . . . ?
C00I C00K C00T C00Y -1.4(3) . . . . ?
C00R C00K C00T C00Y -179.26(17) . . . . ?
C00R C00P C00U C00L 0.5(3) . . . . ?
C00R C00P C00U C014 -176.04(17) . . . . ?
C00X C00L C00U C00P -176.92(19) . . . . ?
C00I C00L C00U C00P 0.3(3) . . . . ?
C00X C00L C00U C014 -0.4(3) . . . . ?
C00I C00L C00U C014 176.83(17) . . . . ?
C006 C007 C00V C00W -0.2(3) . . . . ?
C00D C007 C00V C00W -178.86(18) . . . . ?
C007 C00V C00W C010 0.5(3) . . . . ?
C00I C00L C00X C019 1.9(3) . . . . ?
C00U C00L C00X C019 179.06(19) . . . . ?
C00N C00Q C00Y C00T -1.0(3) . . . . ?
C00O C00Q C00Y C00T 177.66(17) . . . . ?
C015 C00T C00Y C00Q -176.03(19) . . . . ?
C00K C00T C00Y C00Q 1.9(3) . . . . ?
C00V C00W C010 C00F -0.3(3) . . . . ?
C006 C00F C010 C00W -0.1(3) . . . . ?
C00J C00F C010 C00W 179.53(18) . . . . ?
C00I C00N C011 C019 2.1(3) . . . . ?
C00Q C00N C011 C019 -177.74(19) . . . . ?
C016 C00E C012 C01H -0.5(3) . . . . ?
C00A C00E C012 C01H -179.07(18) . . . . ?
C01D N002 C013 C00S 0.0(3) . . . . ?
C00G C00S C013 N002 0.0(3) . . . . ?
C018 C00Z C014 C01C -0.8(3) . . . . ?
C018 C00Z C014 C00U 179.46(19) . . . . ?
C00P C00U C014 C00Z 55.2(3) . . . . ?
C00L C00U C014 C00Z -121.4(2) . . . . ?
C00P C00U C014 C01C -124.5(2) . . . . ?
C00L C00U C014 C01C 58.9(3) . . . . ?
C00K C00T C015 C01J -0.2(3) . . . . ?
C00Y C00T C015 C01J 177.79(19) . . . . ?
C012 C00E C016 C01I 0.0(3) . . . . ?
C00A C00E C016 C01I 178.61(19) . . . . ?
C00S C00G C017 C01D 0.9(3) . . . . ?
C00B C00G C017 C01D -177.53(19) . . . . ?
C01G N003 C018 C00Z 1.2(3) . . . . ?
C014 C00Z C018 N003 -0.3(3) . . . . ?
C00L C00X C019 C011 -0.6(3) . . . . ?
C00N C011 C019 C00X -1.5(3) . . . . ?
C00K C00R C01A C01J -0.5(3) . . . . ?
C00P C00R C01A C01J -177.7(2) . . . . ?
C01E C00O C01B C01F 0.1(3) . . . . ?
C00Q C00O C01B C01F 177.94(18) . . . . ?
C00Z C014 C01C C01G 0.9(3) . . . . ?
C00U C014 C01C C01G -179.35(19) . . . . ?
C013 N002 C01D C017 0.5(3) . . . . ?
C00G C017 C01D N002 -1.0(3) . . . . ?
C01B C00O C01E C01K -0.5(3) . . . . ?
C00Q C00O C01E C01K -178.31(19) . . . . ?
C01K N001 C01F C01B -1.1(3) . . . . ?
C00O C01B C01F N001 0.7(3) . . . . ?
C018 N003 C01G C01C -1.1(3) . . . . ?
C014 C01C C01G N003 0.0(3) . . . . ?
C01I N4 C01H C012 0.7(3) . . . . ?
C00E C012 C01H N4 0.2(3) . . . . ?
C01H N4 C01I C016 -1.2(3) . . . . ?
C00E C016 C01I N4 0.9(3) . . . . ?
C00T C015 C01J C01A 1.2(3) . . . . ?
C00R C01A C01J C015 -0.9(3) . . . . ?
C01F N001 C01K C01E 0.7(3) . . . . ?
C00O C01E C01K N001 0.1(3) . . . . ?
